data_4114412
loop_
_publ_author_name
'Wei He'
'Xiufeng Sun'
'Alison J. Frontier'

_publ_section_title
;
 Polarizing the Nazarov Cyclization: Efficient Catalysis under Mild
 Conditions
;
_journal_name_full 'Journal of the American Chemical Society'
_journal_page_first 14278
_journal_page_last 14279
_journal_paper_doi 10.1021/ja037910b
_journal_volume 125
_journal_year 2003
_chemical_formula_sum 'C19 H22 O7'
_chemical_formula_weight 362.37
_chemical_name_common frowh02
_chemical_name_systematic
;
 4a
;
_space_group_IT_number 14
_symmetry_cell_setting monoclinic
_symmetry_space_group_name_Hall '-P 2ybc'
_symmetry_space_group_name_H-M 'P 1 21/c 1'
_atom_sites_solution_hydrogens geom
_atom_sites_solution_primary direct
_atom_sites_solution_secondary difmap
_audit_creation_method SHELXL-97
_cell_angle_alpha 90.00
_cell_angle_beta 109.88(1)
_cell_angle_gamma 90.00
_cell_formula_units_Z 4
_cell_length_a 10.1639(19)
_cell_length_b 12.296(2)
_cell_length_c 14.944(3)
_cell_measurement_reflns_used 6471
_cell_measurement_temperature 193(2)
_cell_measurement_theta_max 28
_cell_measurement_theta_min 2
_cell_volume 1756.3(6)
_computing_structure_refinement 'SHELXL-97 (Sheldrick, 1997)'
_diffrn_ambient_temperature 193(2)
_diffrn_measured_fraction_theta_full 0.999
_diffrn_measured_fraction_theta_max 0.999
_diffrn_radiation_monochromator graphite
_diffrn_radiation_source 'fine-focus sealed tube'
_diffrn_radiation_type MoK\a
_diffrn_radiation_wavelength 0.71073
_diffrn_reflns_av_R_equivalents 0.0349
_diffrn_reflns_av_sigmaI/netI 0.0240
_diffrn_reflns_limit_h_max 12
_diffrn_reflns_limit_h_min -12
_diffrn_reflns_limit_k_max 15
_diffrn_reflns_limit_k_min -15
_diffrn_reflns_limit_l_max 18
_diffrn_reflns_limit_l_min -18
_diffrn_reflns_number 13812
_diffrn_reflns_theta_full 26.37
_diffrn_reflns_theta_max 26.37
_diffrn_reflns_theta_min 2.13
_exptl_absorpt_coefficient_mu 0.105
_exptl_absorpt_correction_type none
_exptl_crystal_colour colorless
_exptl_crystal_density_diffrn 1.370
_exptl_crystal_description block
_exptl_crystal_F_000 768
_exptl_crystal_size_max 0.44
_exptl_crystal_size_mid 0.34
_exptl_crystal_size_min 0.30
_refine_diff_density_max 0.207
_refine_diff_density_min -0.243
_refine_diff_density_rms 0.047
_refine_ls_extinction_method none
_refine_ls_goodness_of_fit_ref 1.034
_refine_ls_hydrogen_treatment mixed
_refine_ls_matrix_type full
_refine_ls_number_parameters 323
_refine_ls_number_reflns 3582
_refine_ls_number_restraints 0
_refine_ls_restrained_S_all 1.034
_refine_ls_R_factor_all 0.0515
_refine_ls_R_factor_gt 0.0400
_refine_ls_shift/su_max 0.000
_refine_ls_shift/su_mean 0.000
_refine_ls_structure_factor_coef Fsqd
_refine_ls_weighting_details 'calc w=1/[\s^2^(Fo^2^)+(0.0519P)^2^+0.5186P] where P=(Fo^2^+2Fc^2^)/3'
_refine_ls_weighting_scheme calc
_refine_ls_wR_factor_gt 0.0974
_refine_ls_wR_factor_ref 0.1032
_reflns_number_gt 2922
_reflns_number_total 3582
_reflns_threshold_expression >2sigma(I)
_cod_data_source_file ja037910bsi20030814_043516_2.cif
_cod_data_source_block frowh02
_cod_original_cell_volume 1756.4(6)
_cod_database_code 4114412

loop_
_symmetry_equiv_pos_as_xyz
'x, y, z'
'-x, y+1/2, -z+1/2'
'-x, -y, -z'
'x, -y-1/2, z-1/2'

loop_
_atom_site_label
_atom_site_type_symbol
_atom_site_fract_x
_atom_site_fract_y
_atom_site_fract_z
_atom_site_U_iso_or_equiv
_atom_site_adp_type
_atom_site_occupancy
_atom_site_symmetry_multiplicity
_atom_site_calc_flag
C1 C 0.73031(14) 0.23672(12) 0.57392(10) 0.0256(3) Uani 1 1 d
C2 C 0.88981(15) 0.23457(12) 0.61534(11) 0.0287(3) Uani 1 1 d
C3 C 0.92528(14) 0.20483(12) 0.71530(10) 0.0274(3) Uani 1 1 d
C5 C 1.07635(17) 0.15942(15) 0.86847(12) 0.0387(4) Uani 1 1 d
C6 C 0.95634(18) 0.09480(14) 0.87898(12) 0.0380(4) Uani 1 1 d
C7 C 0.81993(16) 0.15723(14) 0.83657(11) 0.0313(3) Uani 1 1 d
C8 C 0.81198(14) 0.19714(11) 0.74093(10) 0.0255(3) Uani 1 1 d
C9 C 0.67987(14) 0.22871(11) 0.66147(10) 0.0243(3) Uani 1 1 d
C11 C 0.67104(15) 0.33509(12) 0.51451(10) 0.0275(3) Uani 1 1 d
C12 C 0.4750(2) 0.39931(17) 0.38747(14) 0.0443(4) Uani 1 1 d
C13 C 0.55639(14) 0.15358(11) 0.64803(9) 0.0239(3) Uani 1 1 d
C14 C 0.42607(14) 0.19340(11) 0.64467(10) 0.0259(3) Uani 1 1 d
C15 C 0.31216(15) 0.12493(12) 0.63440(11) 0.0288(3) Uani 1 1 d
C16 C 0.33073(15) 0.01411(12) 0.62742(11) 0.0305(3) Uani 1 1 d
C17 C 0.45744(15) -0.02925(12) 0.62849(11) 0.0296(3) Uani 1 1 d
C18 C 0.56776(14) 0.04077(12) 0.63825(10) 0.0261(3) Uani 1 1 d
C19 C 0.28423(18) 0.35123(15) 0.63347(16) 0.0431(4) Uani 1 1 d
C20 C 0.1053(3) -0.0269(2) 0.6339(3) 0.0789(9) Uani 1 1 d
C21 C 0.7093(2) -0.10350(14) 0.61384(15) 0.0410(4) Uani 1 1 d
O1 O 0.96919(11) 0.24880(10) 0.57130(8) 0.0432(3) Uani 1 1 d
O2 O 0.71990(12) 0.42492(9) 0.52832(9) 0.0426(3) Uani 1 1 d
O3 O 0.55143(11) 0.31040(9) 0.44515(7) 0.0357(3) Uani 1 1 d
O4 O 1.06042(10) 0.18363(9) 0.76988(8) 0.0352(3) Uani 1 1 d
O5 O 0.41785(10) 0.30370(8) 0.65289(9) 0.0396(3) Uani 1 1 d
O6 O 0.22777(12) -0.06155(9) 0.61744(10) 0.0479(3) Uani 1 1 d
O7 O 0.69657(10) 0.00615(8) 0.64029(8) 0.0336(3) Uani 1 1 d
H1 H 0.7025(15) 0.1722(13) 0.5372(11) 0.022(4) Uiso 1 1 d
H5A H 1.1633(19) 0.1179(15) 0.8910(13) 0.041(5) Uiso 1 1 d
H5B H 1.0848(19) 0.2314(16) 0.9049(13) 0.048(5) Uiso 1 1 d
H6A H 0.9766(18) 0.0811(14) 0.9485(13) 0.040(5) Uiso 1 1 d
H6B H 0.9527(18) 0.0233(16) 0.8455(12) 0.041(5) Uiso 1 1 d
H7A H 0.7373(18) 0.1093(14) 0.8290(11) 0.034(4) Uiso 1 1 d
H7B H 0.8141(17) 0.2154(15) 0.8758(12) 0.036(5) Uiso 1 1 d
H9 H 0.6504(16) 0.3007(13) 0.6757(11) 0.026(4) Uiso 1 1 d
H12A H 0.444(3) 0.448(2) 0.4219(18) 0.079(8) Uiso 1 1 d
H12B H 0.522(3) 0.4297(19) 0.3488(18) 0.077(7) Uiso 1 1 d
H12C H 0.385(3) 0.366(2) 0.3418(18) 0.082(8) Uiso 1 1 d
H15 H 0.2259(18) 0.1527(14) 0.6329(11) 0.034(4) Uiso 1 1 d
H17 H 0.4657(17) -0.1058(15) 0.6237(12) 0.036(4) Uiso 1 1 d
H19A H 0.296(2) 0.425(2) 0.6381(17) 0.077(7) Uiso 1 1 d
H19B H 0.239(2) 0.3223(18) 0.6823(16) 0.070(7) Uiso 1 1 d
H19C H 0.220(3) 0.3295(19) 0.5730(18) 0.077(7) Uiso 1 1 d
H20A H 0.057(2) 0.023(2) 0.5881(16) 0.063(7) Uiso 1 1 d
H20B H 0.048(3) -0.091(2) 0.6256(19) 0.093(8) Uiso 1 1 d
H21A H 0.804(2) -0.1107(17) 0.6136(15) 0.060(6) Uiso 1 1 d
H21B H 0.701(2) -0.1529(18) 0.6620(15) 0.053(6) Uiso 1 1 d
H21C H 0.641(2) -0.1213(17) 0.5521(15) 0.055(6) Uiso 1 1 d
H20C H 0.121(3) 0.013(3) 0.692(2) 0.115(12) Uiso 1 1 d

loop_
_atom_site_aniso_label
_atom_site_aniso_U_11
_atom_site_aniso_U_22
_atom_site_aniso_U_33
_atom_site_aniso_U_23
_atom_site_aniso_U_13
_atom_site_aniso_U_12
C1 0.0239(7) 0.0236(7) 0.0302(7) -0.0017(6) 0.0103(6) -0.0014(5)
C2 0.0243(7) 0.0273(8) 0.0366(8) 0.0016(6) 0.0131(6) 0.0004(6)
C3 0.0218(7) 0.0262(7) 0.0332(8) 0.0006(6) 0.0081(6) -0.0013(5)
C5 0.0296(8) 0.0433(10) 0.0375(9) 0.0081(8) 0.0040(7) 0.0015(7)
C6 0.0396(9) 0.0366(9) 0.0365(9) 0.0066(7) 0.0111(7) -0.0004(7)
C7 0.0303(8) 0.0339(8) 0.0303(8) -0.0003(7) 0.0111(6) -0.0051(6)
C8 0.0240(7) 0.0222(7) 0.0297(7) -0.0035(5) 0.0082(6) -0.0041(5)
C9 0.0227(7) 0.0208(7) 0.0310(7) -0.0017(5) 0.0113(6) -0.0012(5)
C11 0.0262(7) 0.0296(8) 0.0294(7) -0.0010(6) 0.0130(6) 0.0017(6)
C12 0.0374(10) 0.0559(12) 0.0362(10) 0.0084(9) 0.0082(8) 0.0174(8)
C13 0.0212(7) 0.0247(7) 0.0263(7) -0.0017(5) 0.0087(5) -0.0017(5)
C14 0.0251(7) 0.0235(7) 0.0292(7) -0.0031(5) 0.0095(6) -0.0010(5)
C15 0.0211(7) 0.0300(8) 0.0367(8) -0.0050(6) 0.0118(6) -0.0021(6)
C16 0.0258(7) 0.0282(8) 0.0385(8) -0.0042(6) 0.0124(6) -0.0078(6)
C17 0.0311(8) 0.0210(7) 0.0367(8) -0.0040(6) 0.0115(6) -0.0020(6)
C18 0.0225(7) 0.0272(7) 0.0281(7) -0.0022(6) 0.0079(6) 0.0013(5)
C19 0.0314(9) 0.0290(9) 0.0665(13) -0.0022(8) 0.0136(9) 0.0060(7)
C20 0.0427(12) 0.0411(13) 0.170(3) -0.0075(17) 0.0579(17) -0.0130(10)
C21 0.0362(10) 0.0291(9) 0.0592(12) -0.0083(8) 0.0182(9) 0.0060(7)
O1 0.0292(6) 0.0620(8) 0.0439(7) 0.0133(6) 0.0197(5) 0.0038(5)
O2 0.0440(7) 0.0288(6) 0.0504(7) 0.0036(5) 0.0103(5) -0.0018(5)
O3 0.0280(6) 0.0403(6) 0.0344(6) 0.0029(5) 0.0050(5) 0.0042(5)
O4 0.0209(5) 0.0453(7) 0.0371(6) 0.0073(5) 0.0070(4) 0.0007(4)
O5 0.0232(5) 0.0233(6) 0.0722(8) -0.0081(5) 0.0159(5) 0.0008(4)
O6 0.0313(6) 0.0310(6) 0.0873(10) -0.0110(6) 0.0280(6) -0.0108(5)
O7 0.0243(5) 0.0256(5) 0.0523(7) -0.0065(5) 0.0147(5) 0.0023(4)

loop_
_atom_type_symbol
_atom_type_description
_atom_type_scat_dispersion_real
_atom_type_scat_dispersion_imag
_atom_type_scat_source
C C 0.0033 0.0016 'International Tables Vol C Tables 4.2.6.8 and 6.1.1.4'
H H 0.0000 0.0000 'International Tables Vol C Tables 4.2.6.8 and 6.1.1.4'
O O 0.0106 0.0060 'International Tables Vol C Tables 4.2.6.8 and 6.1.1.4'

loop_
_geom_angle_atom_site_label_1
_geom_angle_atom_site_label_2
_geom_angle_atom_site_label_3
_geom_angle
C11 C1 C2 114.29(12)
C11 C1 C9 111.49(11)
C2 C1 C9 105.37(11)
O1 C2 C3 127.76(14)
O1 C2 C1 125.96(14)
C3 C2 C1 106.15(12)
C8 C3 O4 127.37(13)
C8 C3 C2 112.00(13)
O4 C3 C2 120.55(12)
O4 C5 C6 113.41(13)
C5 C6 C7 110.21(14)
C8 C7 C6 108.11(13)
C3 C8 C7 121.93(13)
C3 C8 C9 112.30(13)
C7 C8 C9 125.72(12)
C8 C9 C13 114.98(11)
C8 C9 C1 102.56(11)
C13 C9 C1 114.84(11)
O2 C11 O3 123.81(14)
O2 C11 C1 125.53(13)
O3 C11 C1 110.60(12)
C14 C13 C18 116.95(12)
C14 C13 C9 121.56(12)
C18 C13 C9 121.49(12)
O5 C14 C13 115.52(12)
O5 C14 C15 122.28(13)
C13 C14 C15 122.20(13)
C16 C15 C14 118.19(13)
O6 C16 C15 123.92(13)
O6 C16 C17 114.30(13)
C15 C16 C17 121.78(13)
C18 C17 C16 118.55(13)
O7 C18 C17 123.02(13)
O7 C18 C13 114.68(12)
C17 C18 C13 122.30(13)
C11 O3 C12 116.97(13)
C3 O4 C5 112.76(11)
C14 O5 C19 118.37(12)
C16 O6 C20 117.47(14)
C18 O7 C21 117.77(12)

loop_
_geom_bond_atom_site_label_1
_geom_bond_atom_site_label_2
_geom_bond_distance
C1 C11 1.500(2)
C1 C2 1.526(2)
C1 C9 1.5623(19)
C2 O1 1.2148(18)
C2 C3 1.459(2)
C3 C8 1.335(2)
C3 O4 1.3630(17)
C5 O4 1.457(2)
C5 C6 1.508(2)
C6 C7 1.522(2)
C7 C8 1.487(2)
C8 C9 1.510(2)
C9 C13 1.5157(19)
C11 O2 1.1998(18)
C11 O3 1.3370(18)
C12 O3 1.445(2)
C13 C14 1.3970(19)
C13 C18 1.404(2)
C14 O5 1.3670(17)
C14 C15 1.397(2)
C15 C16 1.384(2)
C16 O6 1.3700(17)
C16 C17 1.389(2)
C17 C18 1.382(2)
C18 O7 1.3672(16)
C19 O5 1.4150(19)
C20 O6 1.414(2)
C21 O7 1.4234(19)

loop_
_geom_torsion_atom_site_label_1
_geom_torsion_atom_site_label_2
_geom_torsion_atom_site_label_3
_geom_torsion_atom_site_label_4
_geom_torsion
C11 C1 C2 O1 -50.3(2)
C9 C1 C2 O1 -173.04(15)
C11 C1 C2 C3 133.55(13)
C9 C1 C2 C3 10.81(15)
O1 C2 C3 C8 179.24(15)
C1 C2 C3 C8 -4.70(16)
O1 C2 C3 O4 -3.7(2)
C1 C2 C3 O4 172.38(12)
O4 C5 C6 C7 -59.8(2)
C5 C6 C7 C8 47.74(18)
O4 C3 C8 C7 -3.0(2)
C2 C3 C8 C7 173.81(13)
O4 C3 C8 C9 179.26(13)
C2 C3 C8 C9 -3.90(17)
C6 C7 C8 C3 -19.2(2)
C6 C7 C8 C9 158.21(13)
C3 C8 C9 C13 135.79(13)
C7 C8 C9 C13 -41.82(19)
C3 C8 C9 C1 10.43(15)
C7 C8 C9 C1 -167.18(14)
C11 C1 C9 C8 -136.97(12)
C2 C1 C9 C8 -12.45(14)
C11 C1 C9 C13 97.58(14)
C2 C1 C9 C13 -137.90(12)
C2 C1 C11 O2 -34.2(2)
C9 C1 C11 O2 85.12(18)
C2 C1 C11 O3 148.33(12)
C9 C1 C11 O3 -92.32(14)
C8 C9 C13 C14 128.06(14)
C1 C9 C13 C14 -113.25(15)
C8 C9 C13 C18 -52.02(18)
C1 C9 C13 C18 66.67(17)
C18 C13 C14 O5 -179.00(12)
C9 C13 C14 O5 0.92(19)
C18 C13 C14 C15 1.5(2)
C9 C13 C14 C15 -178.57(13)
O5 C14 C15 C16 -179.44(14)
C13 C14 C15 C16 0.0(2)
C14 C15 C16 O6 179.80(14)
C14 C15 C16 C17 -1.3(2)
O6 C16 C17 C18 179.99(13)
C15 C16 C17 C18 1.0(2)
C16 C17 C18 O7 179.87(13)
C16 C17 C18 C13 0.6(2)
C14 C13 C18 O7 178.87(12)
C9 C13 C18 O7 -1.05(19)
C14 C13 C18 C17 -1.8(2)
C9 C13 C18 C17 178.23(13)
O2 C11 O3 C12 -3.2(2)
C1 C11 O3 C12 174.28(13)
C8 C3 O4 C5 -5.6(2)
C2 C3 O4 C5 177.82(13)
C6 C5 O4 C3 36.88(19)
C13 C14 O5 C19 169.06(15)
C15 C14 O5 C19 -11.5(2)
C15 C16 O6 C20 -12.9(3)
C17 C16 O6 C20 168.2(2)
C17 C18 O7 C21 11.8(2)
C13 C18 O7 C21 -168.91(14)
